data_7705647
loop_
_publ_author_name
'Dutschke, Patrick D.'
'Bente, Stefanie'
'Daniliuc, Constantin G.'
'Kinas, Jenny'
'Hepp, Alexander'
'Hahn, F. Ekkehardt'

_publ_section_title
;
 Chemoselective synthesis of heterobimetallic bis-NHC complexes.
;
_journal_issue 41
_journal_name_full 'Dalton transactions (Cambridge, England : 2003)'
_journal_page_first 14388
_journal_page_last 14392
_journal_paper_doi 10.1039/d0dt03369c
_journal_volume 49
_journal_year 2020
_chemical_formula_moiety 'C29 H33 I2 Ir N6 O2, 2(C2 H3 N)'
_chemical_formula_sum 'C33 H39 I2 Ir N8 O2'
_chemical_formula_weight 1025.72
_space_group_crystal_system triclinic
_space_group_IT_number 2
_space_group_name_Hall '-P 1'
_space_group_name_H-M_alt 'P -1'
_atom_sites_solution_hydrogens geom
_atom_sites_solution_primary dual
_audit_creation_date 2019-09-24
_audit_creation_method
;
Olex2 1.2
(compiled 2018.05.29 svn.r3508 for OlexSys, GUI svn.r5506)
;
_audit_update_record
;
2020-06-05 deposited with the CCDC.	2020-10-09 downloaded from the CCDC.
;
_cell_angle_alpha 116.8130(10)
_cell_angle_beta 105.4610(10)
_cell_angle_gamma 91.0970(10)
_cell_formula_units_Z 2
_cell_length_a 8.4757(2)
_cell_length_b 15.2789(3)
_cell_length_c 15.8657(3)
_cell_measurement_reflns_used 9943
_cell_measurement_temperature 100
_cell_measurement_theta_max 32.10
_cell_measurement_theta_min 2.67
_cell_volume 1743.98(7)
_computing_cell_refinement 'SAINT v8.37A (Bruker, 2015)'
_computing_data_reduction 'SAINT v8.37A (Bruker, 2015)'
_computing_molecular_graphics 'Olex2 (Dolomanov et al., 2009)'
_computing_publication_material 'Olex2 (Dolomanov et al., 2009)'
_computing_structure_refinement 'ShelXL (Sheldrick, 2015)'
_computing_structure_solution 'ShelXT (Sheldrick, 2015)'
_diffrn_ambient_temperature 99.98
_diffrn_measured_fraction_theta_full 0.999
_diffrn_measured_fraction_theta_max 0.902
_diffrn_measurement_device_type 'Bruker APEX-II CCD'
_diffrn_measurement_method 'Omega and Phi scans'
_diffrn_radiation_monochromator 'Goebel mirror'
_diffrn_radiation_type MoK\a
_diffrn_radiation_wavelength 0.71073
_diffrn_reflns_av_R_equivalents 0.0303
_diffrn_reflns_av_unetI/netI 0.0340
_diffrn_reflns_Laue_measured_fraction_full 0.999
_diffrn_reflns_Laue_measured_fraction_max 0.902
_diffrn_reflns_limit_h_max 12
_diffrn_reflns_limit_h_min -12
_diffrn_reflns_limit_k_max 22
_diffrn_reflns_limit_k_min -22
_diffrn_reflns_limit_l_max 23
_diffrn_reflns_limit_l_min -23
_diffrn_reflns_number 33039
_diffrn_reflns_point_group_measured_fraction_full 0.999
_diffrn_reflns_point_group_measured_fraction_max 0.902
_diffrn_reflns_theta_full 25.242
_diffrn_reflns_theta_max 32.303
_diffrn_reflns_theta_min 1.512
_diffrn_standards_number 0
_exptl_absorpt_coefficient_mu 5.641
_exptl_absorpt_correction_T_max 0.7464
_exptl_absorpt_correction_T_min 0.4897
_exptl_absorpt_correction_type multi-scan
_exptl_absorpt_process_details
'SADABS-2016/2 (Bruker,2016/2) was used for absorption correction. wR2(int) was 0.1281 before and 0.0403 after correction. The Ratio of minimum to maximum transmission is 0.6561. The \l/2 correction factor is Not present.'
_exptl_crystal_colour orange
_exptl_crystal_colour_primary orange
_exptl_crystal_density_diffrn 1.953
_exptl_crystal_description block
_exptl_crystal_F_000 984
_exptl_crystal_size_max 0.242
_exptl_crystal_size_mid 0.092
_exptl_crystal_size_min 0.085
_refine_diff_density_max 1.512
_refine_diff_density_min -0.899
_refine_diff_density_rms 0.124
_refine_ls_extinction_method none
_refine_ls_goodness_of_fit_ref 1.027
_refine_ls_hydrogen_treatment constr
_refine_ls_matrix_type full
_refine_ls_number_parameters 425
_refine_ls_number_reflns 11192
_refine_ls_number_restraints 0
_refine_ls_restrained_S_all 1.027
_refine_ls_R_factor_all 0.0265
_refine_ls_R_factor_gt 0.0231
_refine_ls_shift/su_max 0.002
_refine_ls_shift/su_mean 0.000
_refine_ls_structure_factor_coef Fsqd
_refine_ls_weighting_details 'w=1/[\s^2^(Fo^2^)+(0.0200P)^2^+1.2400P] where P=(Fo^2^+2Fc^2^)/3'
_refine_ls_weighting_scheme calc
_refine_ls_wR_factor_gt 0.0513
_refine_ls_wR_factor_ref 0.0525
_reflns_Friedel_coverage 0.000
_reflns_number_gt 10273
_reflns_number_total 11192
_reflns_threshold_expression 'I > 2\s(I)'
_cod_data_source_file d0dt03369c2.cif
_cod_data_source_block pd1
_cod_depositor_comments 'Adding full bibliography for 7705647--7705651.cif.'
_cod_original_cell_volume 1743.98(6)
_cod_database_code 7705647
_shelx_shelxl_version_number 2018/3
_shelx_space_group_comment
;
The symmetry employed for this shelxl refinement is uniquely defined
by the following loop, which should always be used as a source of
symmetry information in preference to the above space-group names.
They are only intended as comments.
;
_shelx_estimated_absorpt_t_max 0.646
_shelx_estimated_absorpt_t_min 0.342
_olex2_refinement_description
;
1. Fixed Uiso
 At 1.2 times of:
  All C(H) groups, All C(H,H) groups
 At 1.5 times of:
  All C(H,H,H) groups
2.a Secondary CH2 refined with riding coordinates:
 C10(H10A,H10B), C17(H17A,H17B)
2.b Aromatic/amide H refined with riding coordinates:
 C12(H12), C13(H13), C16(H16), C21(H21), C22(H22)
2.c Idealised Me refined as rotating group:
 C23(H23A,H23B,H23C), C24(H24A,H24B,H24C), C25(H25A,H25B,H25C), C31(H31A,H31B,
 H31C), C32(H32A,H32B,H32C), C33(H33A,H33B,H33C), C34(H34A,H34B,H34C), C35(H35A,
 H35B,H35C), C38(H38A,H38B,H38C), C36(H36A,H36B,H36C)
;
_olex2_date_sample_data_collection 2019-09-09
_olex2_date_sample_submission 2019-09-09
_olex2_submission_original_sample_id pd190909
_olex2_submission_special_instructions 'No special instructions were received'

loop_
_space_group_symop_operation_xyz
'x, y, z'
'-x, -y, -z'

loop_
_atom_site_label
_atom_site_type_symbol
_atom_site_fract_x
_atom_site_fract_y
_atom_site_fract_z
_atom_site_U_iso_or_equiv
_atom_site_adp_type
_atom_site_occupancy
_atom_site_site_symmetry_order
_atom_site_calc_flag
_atom_site_refinement_flags_posn
_atom_site_refinement_flags_adp
_atom_site_refinement_flags_occupancy
_atom_site_disorder_assembly
_atom_site_disorder_group
Ir1 Ir 0.70020(2) 0.12857(2) 0.80420(2) 0.01123(3) Uani 1 1 d . . . . .
I1 I 0.91085(2) 0.00573(2) 0.72834(2) 0.01866(4) Uani 1 1 d . . . . .
I2 I 1.01058(2) 0.22737(2) 0.44443(2) 0.02472(4) Uani 1 1 d . . . . .
O1 O 0.5491(2) 0.66308(14) 0.50406(15) 0.0221(4) Uani 1 1 d . . . . .
O2 O 0.8743(2) 0.61308(14) 0.75484(14) 0.0227(4) Uani 1 1 d . . . . .
N1 N 0.7106(3) 0.63649(15) 0.62772(16) 0.0171(4) Uani 1 1 d . . . . .
N3 N 0.6684(3) 0.52395(15) 0.45860(16) 0.0169(4) Uani 1 1 d . . . . .
N7 N 0.9272(2) 0.42033(15) 0.58971(16) 0.0155(4) Uani 1 1 d . . . . .
N9 N 0.8088(3) 0.38100(16) 0.42950(16) 0.0183(4) Uani 1 1 d . . . . .
N18 N 0.4554(2) 0.12425(15) 0.62614(15) 0.0150(4) Uani 1 1 d . . . . .
N20 N 0.4350(2) -0.02168(16) 0.61257(16) 0.0173(4) Uani 1 1 d . . . . .
C2 C 0.6372(3) 0.61082(18) 0.52848(19) 0.0169(5) Uani 1 1 d . . . . .
C4 C 0.7675(3) 0.46742(18) 0.48950(19) 0.0158(4) Uani 1 1 d . . . . .
C5 C 0.8363(3) 0.49441(17) 0.58764(18) 0.0143(4) Uani 1 1 d . . . . .
C6 C 0.8152(3) 0.58319(18) 0.66576(19) 0.0166(5) Uani 1 1 d . . . . .
C8 C 0.9047(3) 0.35522(19) 0.4935(2) 0.0185(5) Uani 1 1 d . . . . .
C10 C 1.0243(3) 0.4150(2) 0.6781(2) 0.0192(5) Uani 1 1 d . . . . .
H10A H 1.056017 0.483018 0.734876 0.023 Uiso 1 1 calc R . . . .
H10B H 1.127853 0.390020 0.667051 0.023 Uiso 1 1 calc R . . . .
C11 C 0.9370(3) 0.34964(18) 0.70576(18) 0.0149(4) Uani 1 1 d . . . . .
C12 C 1.0344(3) 0.32041(19) 0.7712(2) 0.0190(5) Uani 1 1 d . . . . .
H12 H 1.150645 0.343021 0.797590 0.023 Uiso 1 1 calc R . . . .
C13 C 0.9632(3) 0.2584(2) 0.7985(2) 0.0196(5) Uani 1 1 d . . . . .
H13 H 1.032772 0.239171 0.842870 0.024 Uiso 1 1 calc R . . . .
C14 C 0.7915(3) 0.22327(17) 0.76239(18) 0.0141(4) Uani 1 1 d . . . . .
C15 C 0.6948(3) 0.25788(17) 0.70049(18) 0.0134(4) Uani 1 1 d . . . . .
C16 C 0.7667(3) 0.31885(17) 0.67120(18) 0.0144(4) Uani 1 1 d . . . . .
H16 H 0.698143 0.339144 0.627405 0.017 Uiso 1 1 calc R . . . .
C17 C 0.5081(3) 0.23023(18) 0.66451(19) 0.0151(4) Uani 1 1 d . . . . .
H17A H 0.463754 0.268564 0.720059 0.018 Uiso 1 1 calc R . . . .
H17B H 0.461217 0.248531 0.611548 0.018 Uiso 1 1 calc R . . . .
C19 C 0.5223(3) 0.07192(17) 0.67227(18) 0.0139(4) Uani 1 1 d . . . . .
C21 C 0.3175(3) -0.0270(2) 0.5304(2) 0.0221(5) Uani 1 1 d . . . . .
H21 H 0.242643 -0.084390 0.477923 0.027 Uiso 1 1 calc R . . . .
C22 C 0.3296(3) 0.0649(2) 0.53914(19) 0.0195(5) Uani 1 1 d . . . . .
H22 H 0.264454 0.085122 0.494250 0.023 Uiso 1 1 calc R . . . .
C23 C 0.4640(3) -0.10792(19) 0.6277(2) 0.0253(6) Uani 1 1 d . . . . .
H23A H 0.497001 -0.157764 0.572574 0.038 Uiso 1 1 calc GR . . . .
H23B H 0.361946 -0.136349 0.630357 0.038 Uiso 1 1 calc GR . . . .
H23C H 0.552442 -0.087692 0.690215 0.038 Uiso 1 1 calc GR . . . .
C24 C 0.6774(4) 0.7305(2) 0.6993(2) 0.0238(5) Uani 1 1 d . . . . .
H24A H 0.736270 0.785984 0.698744 0.036 Uiso 1 1 calc GR . . . .
H24B H 0.715761 0.736345 0.765849 0.036 Uiso 1 1 calc GR . . . .
H24C H 0.557922 0.731996 0.681032 0.036 Uiso 1 1 calc GR . . . .
C25 C 0.6020(3) 0.4959(2) 0.3532(2) 0.0224(5) Uani 1 1 d . . . . .
H25A H 0.495552 0.451439 0.324412 0.034 Uiso 1 1 calc GR . . . .
H25B H 0.680255 0.461758 0.318800 0.034 Uiso 1 1 calc GR . . . .
H25C H 0.585539 0.555704 0.345877 0.034 Uiso 1 1 calc GR . . . .
C26 C 0.5653(3) 0.20154(19) 0.90774(19) 0.0174(5) Uani 1 1 d . . . . .
C27 C 0.5558(3) 0.09966(19) 0.89210(19) 0.0172(5) Uani 1 1 d . . . . .
C28 C 0.7181(3) 0.08277(19) 0.92370(19) 0.0169(5) Uani 1 1 d . . . . .
C29 C 0.8328(3) 0.17404(19) 0.96266(18) 0.0164(4) Uani 1 1 d . . . . .
C30 C 0.7368(3) 0.24749(19) 0.95659(19) 0.0171(5) Uani 1 1 d . . . . .
C31 C 0.4177(3) 0.2514(2) 0.8943(2) 0.0259(6) Uani 1 1 d . . . . .
H31A H 0.450930 0.312764 0.893650 0.039 Uiso 1 1 calc GR . . . .
H31B H 0.371913 0.267179 0.949202 0.039 Uiso 1 1 calc GR . . . .
H31C H 0.333247 0.206823 0.831328 0.039 Uiso 1 1 calc GR . . . .
C32 C 0.3972(3) 0.0308(2) 0.8561(2) 0.0282(6) Uani 1 1 d . . . . .
H32A H 0.322508 0.031730 0.797609 0.042 Uiso 1 1 calc GR . . . .
H32B H 0.344522 0.052327 0.908673 0.042 Uiso 1 1 calc GR . . . .
H32C H 0.420540 -0.036796 0.838320 0.042 Uiso 1 1 calc GR . . . .
C33 C 0.7701(3) -0.0097(2) 0.9258(2) 0.0232(5) Uani 1 1 d . . . . .
H33A H 0.676014 -0.064270 0.886965 0.035 Uiso 1 1 calc GR . . . .
H33B H 0.807060 0.002027 0.994601 0.035 Uiso 1 1 calc GR . . . .
H33C H 0.861394 -0.027256 0.897260 0.035 Uiso 1 1 calc GR . . . .
C34 C 1.0172(3) 0.1881(2) 1.0090(2) 0.0206(5) Uani 1 1 d . . . . .
H34A H 1.062668 0.133810 0.964677 0.031 Uiso 1 1 calc GR . . . .
H34B H 1.040301 0.187866 1.072779 0.031 Uiso 1 1 calc GR . . . .
H34C H 1.068866 0.251667 1.019635 0.031 Uiso 1 1 calc GR . . . .
C35 C 0.8008(4) 0.3549(2) 0.9980(2) 0.0255(6) Uani 1 1 d . . . . .
H35A H 0.909021 0.361988 0.988531 0.038 Uiso 1 1 calc GR . . . .
H35B H 0.812575 0.389712 1.069040 0.038 Uiso 1 1 calc GR . . . .
H35C H 0.722784 0.383552 0.963642 0.038 Uiso 1 1 calc GR . . . .
N22 N 0.5685(4) 0.5288(2) 0.1533(2) 0.0384(6) Uani 1 1 d . . . . .
C38 C 0.2557(4) 0.4608(2) 0.0992(3) 0.0341(7) Uani 1 1 d . . . . .
H38A H 0.210672 0.426620 0.026642 0.051 Uiso 1 1 calc GR . . . .
H38B H 0.196609 0.516314 0.126833 0.051 Uiso 1 1 calc GR . . . .
H38C H 0.241620 0.414108 0.124352 0.051 Uiso 1 1 calc GR . . . .
C39 C 0.4318(4) 0.4985(2) 0.1289(2) 0.0289(6) Uani 1 1 d . . . . .
N21 N 0.4679(5) 0.2487(3) 1.1141(3) 0.0584(10) Uani 1 1 d . . . . .
C36 C 0.7740(5) 0.2354(3) 1.1841(3) 0.0445(9) Uani 1 1 d . . . . .
H36A H 0.790590 0.166146 1.150586 0.067 Uiso 1 1 calc GR . . . .
H36B H 0.800259 0.258030 1.255441 0.067 Uiso 1 1 calc GR . . . .
H36C H 0.846938 0.277108 1.173137 0.067 Uiso 1 1 calc GR . . . .
C37 C 0.6010(5) 0.2428(3) 1.1439(2) 0.0402(8) Uani 1 1 d . . . . .

loop_
_atom_site_aniso_label
_atom_site_aniso_U_11
_atom_site_aniso_U_22
_atom_site_aniso_U_33
_atom_site_aniso_U_23
_atom_site_aniso_U_13
_atom_site_aniso_U_12
Ir1 0.00973(4) 0.01284(4) 0.01219(4) 0.00753(3) 0.00201(3) 0.00247(3)
I1 0.01508(7) 0.02051(8) 0.01674(8) 0.00619(6) 0.00382(6) 0.00763(6)
I2 0.02221(8) 0.01937(8) 0.03737(11) 0.01439(8) 0.01428(7) 0.00926(7)
O1 0.0220(9) 0.0210(9) 0.0258(10) 0.0149(8) 0.0039(8) 0.0064(8)
O2 0.0280(10) 0.0225(9) 0.0150(9) 0.0089(8) 0.0029(8) 0.0035(8)
N1 0.0212(10) 0.0114(9) 0.0187(10) 0.0072(8) 0.0061(8) 0.0028(8)
N3 0.0197(10) 0.0164(10) 0.0159(10) 0.0096(8) 0.0040(8) 0.0039(8)
N7 0.0152(9) 0.0160(9) 0.0196(10) 0.0120(8) 0.0052(8) 0.0024(8)
N9 0.0223(10) 0.0177(10) 0.0181(10) 0.0099(9) 0.0083(9) 0.0047(8)
N18 0.0128(9) 0.0151(9) 0.0148(10) 0.0079(8) -0.0010(7) 0.0003(7)
N20 0.0148(9) 0.0155(10) 0.0176(10) 0.0071(8) 0.0006(8) 0.0003(8)
C2 0.0154(10) 0.0165(11) 0.0198(12) 0.0103(10) 0.0043(9) 0.0007(9)
C4 0.0164(10) 0.0159(11) 0.0194(12) 0.0115(10) 0.0064(9) 0.0021(9)
C5 0.0144(10) 0.0135(10) 0.0180(11) 0.0096(9) 0.0055(9) 0.0021(8)
C6 0.0169(10) 0.0155(11) 0.0188(12) 0.0101(10) 0.0043(9) 0.0003(9)
C8 0.0187(11) 0.0155(11) 0.0249(13) 0.0106(10) 0.0103(10) 0.0041(9)
C10 0.0158(10) 0.0215(12) 0.0243(13) 0.0165(11) 0.0018(10) 0.0007(9)
C11 0.0148(10) 0.0146(10) 0.0170(11) 0.0096(9) 0.0037(9) 0.0019(9)
C12 0.0127(10) 0.0218(12) 0.0244(13) 0.0147(11) 0.0020(9) 0.0004(9)
C13 0.0139(10) 0.0267(13) 0.0222(13) 0.0173(11) 0.0012(9) 0.0015(10)
C14 0.0139(10) 0.0147(10) 0.0148(11) 0.0086(9) 0.0031(9) 0.0030(8)
C15 0.0124(9) 0.0139(10) 0.0140(11) 0.0075(9) 0.0024(8) 0.0031(8)
C16 0.0128(10) 0.0147(10) 0.0162(11) 0.0093(9) 0.0017(9) 0.0027(8)
C17 0.0117(9) 0.0158(11) 0.0189(12) 0.0100(9) 0.0033(9) 0.0034(9)
C19 0.0136(10) 0.0128(10) 0.0145(11) 0.0063(9) 0.0036(9) 0.0029(8)
C21 0.0159(11) 0.0229(13) 0.0194(13) 0.0076(11) -0.0021(10) -0.0011(10)
C22 0.0144(10) 0.0231(12) 0.0156(12) 0.0084(10) -0.0021(9) 0.0015(10)
C23 0.0227(12) 0.0148(12) 0.0344(16) 0.0119(11) 0.0025(11) 0.0005(10)
C24 0.0317(14) 0.0166(12) 0.0234(13) 0.0087(11) 0.0099(11) 0.0077(11)
C25 0.0239(12) 0.0274(14) 0.0160(12) 0.0126(11) 0.0021(10) 0.0022(11)
C26 0.0158(10) 0.0233(12) 0.0175(12) 0.0122(10) 0.0071(9) 0.0077(10)
C27 0.0162(10) 0.0223(12) 0.0168(11) 0.0114(10) 0.0067(9) 0.0029(9)
C28 0.0191(11) 0.0203(12) 0.0160(11) 0.0124(10) 0.0056(9) 0.0046(9)
C29 0.0173(11) 0.0191(11) 0.0122(11) 0.0075(9) 0.0035(9) 0.0040(9)
C30 0.0197(11) 0.0188(11) 0.0154(11) 0.0092(10) 0.0070(9) 0.0059(9)
C31 0.0216(12) 0.0363(16) 0.0303(15) 0.0209(13) 0.0135(11) 0.0169(12)
C32 0.0190(12) 0.0356(16) 0.0336(16) 0.0191(14) 0.0090(12) -0.0010(12)
C33 0.0280(13) 0.0225(13) 0.0261(14) 0.0182(12) 0.0067(11) 0.0063(11)
C34 0.0178(11) 0.0223(12) 0.0169(12) 0.0082(10) -0.0002(9) 0.0021(10)
C35 0.0320(14) 0.0159(12) 0.0256(14) 0.0077(11) 0.0082(12) 0.0053(11)
N22 0.0340(14) 0.0404(16) 0.0354(16) 0.0178(13) 0.0033(12) -0.0022(13)
C38 0.0335(16) 0.0301(16) 0.0340(17) 0.0134(14) 0.0075(14) -0.0055(13)
C39 0.0361(16) 0.0232(14) 0.0234(14) 0.0112(12) 0.0031(12) -0.0022(12)
N21 0.054(2) 0.083(3) 0.0367(18) 0.0237(19) 0.0210(17) -0.003(2)
C36 0.052(2) 0.050(2) 0.0239(16) 0.0088(15) 0.0174(16) -0.0053(18)
C37 0.051(2) 0.0421(19) 0.0214(15) 0.0069(14) 0.0179(15) -0.0101(17)

loop_
_atom_type_symbol
_atom_type_description
_atom_type_scat_dispersion_real
_atom_type_scat_dispersion_imag
_atom_type_scat_source
C C 0.0033 0.0016 'International Tables Vol C Tables 4.2.6.8 and 6.1.1.4'
H H 0.0000 0.0000 'International Tables Vol C Tables 4.2.6.8 and 6.1.1.4'
I I -0.4742 1.8119 'International Tables Vol C Tables 4.2.6.8 and 6.1.1.4'
Ir Ir -1.4442 7.9887 'International Tables Vol C Tables 4.2.6.8 and 6.1.1.4'
N N 0.0061 0.0033 'International Tables Vol C Tables 4.2.6.8 and 6.1.1.4'
O O 0.0106 0.0060 'International Tables Vol C Tables 4.2.6.8 and 6.1.1.4'

loop_
_geom_angle_atom_site_label_1
_geom_angle_atom_site_label_2
_geom_angle_atom_site_label_3
_geom_angle
_geom_angle_site_symmetry_1
_geom_angle_site_symmetry_3
_geom_angle_publ_flag
C14 Ir1 I1 87.65(7) . . ?
C14 Ir1 C26 111.51(9) . . ?
C14 Ir1 C27 150.04(10) . . ?
C14 Ir1 C28 147.96(9) . . ?
C14 Ir1 C29 110.29(9) . . ?
C14 Ir1 C30 93.14(9) . . ?
C19 Ir1 I1 93.17(7) . . ?
C19 Ir1 C14 85.88(9) . . ?
C19 Ir1 C26 102.68(9) . . ?
C19 Ir1 C27 99.14(9) . . ?
C19 Ir1 C28 126.03(9) . . ?
C19 Ir1 C29 161.65(9) . . ?
C19 Ir1 C30 137.02(9) . . ?
C26 Ir1 I1 155.70(6) . . ?
C26 Ir1 C27 38.54(9) . . ?
C26 Ir1 C28 63.03(9) . . ?
C26 Ir1 C29 63.97(9) . . ?
C26 Ir1 C30 38.58(9) . . ?
C27 Ir1 I1 121.24(7) . . ?
C27 Ir1 C28 36.17(8) . . ?
C28 Ir1 I1 92.76(6) . . ?
C29 Ir1 I1 96.03(6) . . ?
C29 Ir1 C27 62.53(9) . . ?
C29 Ir1 C28 37.80(9) . . ?
C30 Ir1 I1 129.77(6) . . ?
C30 Ir1 C27 63.12(9) . . ?
C30 Ir1 C28 62.47(9) . . ?
C30 Ir1 C29 37.43(9) . . ?
C2 N1 C6 127.1(2) . . ?
C2 N1 C24 115.3(2) . . ?
C6 N1 C24 117.6(2) . . ?
C2 N3 C25 119.6(2) . . ?
C4 N3 C2 119.3(2) . . ?
C4 N3 C25 121.0(2) . . ?
C5 N7 C10 126.7(2) . . ?
C8 N7 C5 105.1(2) . . ?
C8 N7 C10 128.2(2) . . ?
C8 N9 C4 103.1(2) . . ?
C19 N18 C17 124.0(2) . . ?
C19 N18 C22 111.3(2) . . ?
C22 N18 C17 124.7(2) . . ?
C19 N20 C21 111.1(2) . . ?
C19 N20 C23 126.0(2) . . ?
C21 N20 C23 122.9(2) . . ?
O1 C2 N1 121.5(2) . . ?
O1 C2 N3 121.3(2) . . ?
N3 C2 N1 117.2(2) . . ?
N9 C4 N3 125.7(2) . . ?
N9 C4 C5 112.4(2) . . ?
C5 C4 N3 121.9(2) . . ?
N7 C5 C6 131.1(2) . . ?
C4 C5 N7 105.4(2) . . ?
C4 C5 C6 123.5(2) . . ?
O2 C6 N1 121.7(2) . . ?
O2 C6 C5 127.4(2) . . ?
N1 C6 C5 111.0(2) . . ?
N7 C8 I2 124.91(18) . . ?
N9 C8 I2 121.08(19) . . ?
N9 C8 N7 114.0(2) . . ?
N7 C10 C11 114.9(2) . . ?
C12 C11 C10 117.4(2) . . ?
C16 C11 C10 124.0(2) . . ?
C16 C11 C12 118.6(2) . . ?
C13 C12 C11 120.7(2) . . ?
C12 C13 C14 122.2(2) . . ?
C13 C14 Ir1 118.95(17) . . ?
C15 C14 Ir1 124.97(17) . . ?
C15 C14 C13 116.1(2) . . ?
C14 C15 C16 121.8(2) . . ?
C14 C15 C17 119.7(2) . . ?
C16 C15 C17 118.4(2) . . ?
C11 C16 C15 120.5(2) . . ?
N18 C17 C15 112.05(19) . . ?
N18 C19 Ir1 125.33(17) . . ?
N18 C19 N20 104.3(2) . . ?
N20 C19 Ir1 130.30(17) . . ?
C22 C21 N20 106.6(2) . . ?
C21 C22 N18 106.7(2) . . ?
C27 C26 Ir1 74.42(14) . . ?
C27 C26 C31 124.0(2) . . ?
C30 C26 Ir1 72.54(14) . . ?
C30 C26 C27 107.2(2) . . ?
C30 C26 C31 127.6(2) . . ?
C31 C26 Ir1 128.38(18) . . ?
C26 C27 Ir1 67.05(13) . . ?
C26 C27 C32 124.2(2) . . ?
C28 C27 Ir1 72.52(14) . . ?
C28 C27 C26 107.9(2) . . ?
C28 C27 C32 127.7(2) . . ?
C32 C27 Ir1 129.38(19) . . ?
C27 C28 Ir1 71.31(13) . . ?
C27 C28 C29 108.7(2) . . ?
C27 C28 C33 127.4(2) . . ?
C29 C28 Ir1 69.44(13) . . ?
C29 C28 C33 123.7(2) . . ?
C33 C28 Ir1 128.56(18) . . ?
C28 C29 Ir1 72.76(13) . . ?
C28 C29 C34 125.0(2) . . ?
C30 C29 Ir1 70.45(14) . . ?
C30 C29 C28 107.5(2) . . ?
C30 C29 C34 127.3(2) . . ?
C34 C29 Ir1 126.41(17) . . ?
C26 C30 Ir1 68.89(14) . . ?
C26 C30 C35 125.5(2) . . ?
C29 C30 Ir1 72.11(14) . . ?
C29 C30 C26 108.4(2) . . ?
C29 C30 C35 126.0(2) . . ?
C35 C30 Ir1 127.01(18) . . ?
N22 C39 C38 178.9(4) . . ?
N21 C37 C36 179.1(4) . . ?

loop_
_geom_bond_atom_site_label_1
_geom_bond_atom_site_label_2
_geom_bond_distance
_geom_bond_site_symmetry_2
_geom_bond_publ_flag
Ir1 I1 2.71925(18) . ?
Ir1 C14 2.056(2) . ?
Ir1 C19 2.009(2) . ?
Ir1 C26 2.156(2) . ?
Ir1 C27 2.255(2) . ?
Ir1 C28 2.271(2) . ?
Ir1 C29 2.226(2) . ?
Ir1 C30 2.204(3) . ?
I2 C8 2.073(3) . ?
O1 C2 1.222(3) . ?
O2 C6 1.220(3) . ?
N1 C2 1.390(3) . ?
N1 C6 1.414(3) . ?
N1 C24 1.465(3) . ?
N3 C2 1.379(3) . ?
N3 C4 1.372(3) . ?
N3 C25 1.462(3) . ?
N7 C5 1.389(3) . ?
N7 C8 1.350(3) . ?
N7 C10 1.463(3) . ?
N9 C4 1.354(3) . ?
N9 C8 1.334(3) . ?
N18 C17 1.459(3) . ?
N18 C19 1.350(3) . ?
N18 C22 1.383(3) . ?
N20 C19 1.361(3) . ?
N20 C21 1.381(3) . ?
N20 C23 1.456(3) . ?
C4 C5 1.365(3) . ?
C5 C6 1.421(4) . ?
C10 C11 1.509(3) . ?
C11 C12 1.391(3) . ?
C11 C16 1.388(3) . ?
C12 C13 1.390(3) . ?
C13 C14 1.409(3) . ?
C14 C15 1.404(3) . ?
C15 C16 1.405(3) . ?
C15 C17 1.512(3) . ?
C21 C22 1.347(4) . ?
C26 C27 1.458(3) . ?
C26 C30 1.441(3) . ?
C26 C31 1.494(3) . ?
C27 C28 1.405(3) . ?
C27 C32 1.495(4) . ?
C28 C29 1.457(3) . ?
C28 C33 1.500(3) . ?
C29 C30 1.422(3) . ?
C29 C34 1.504(3) . ?
C30 C35 1.490(4) . ?
N22 C39 1.134(4) . ?
C38 C39 1.459(4) . ?
N21 C37 1.124(5) . ?
C36 C37 1.463(6) . ?
